data_1554038
loop_
_publ_author_name
'Marshall, William G.'
'Urquhart, Andrew J.'
'Oswald, Iain D. H.'

_publ_section_title
;
 Investigation of Methacrylic Acid at High Pressure Using Neutron
 Diffraction.
;
_journal_issue 36
_journal_name_full 'The journal of physical chemistry. B'
_journal_page_first 12147
_journal_page_last 12154
_journal_paper_doi 10.1021/acs.jpcb.5b07106
_journal_volume 119
_journal_year 2015
_chemical_formula_moiety 'C4 H6 O2'
_chemical_formula_sum 'C4 H6 O2'
_chemical_formula_weight 86.09
_space_group_IT_number 14
_space_group_name_Hall '-P 2yn'
_space_group_name_H-M_alt 'P 1 21/n 1'
_symmetry_cell_setting monoclinic
_symmetry_space_group_name_Hall '-P 2yn'
_symmetry_space_group_name_H-M 'P 1 21/n 1'
_atom_sites_solution_hydrogens difmap
_atom_sites_solution_primary direct
_cell_angle_alpha 90
_cell_angle_beta 90.36(3)
_cell_angle_gamma 90
_cell_formula_units_Z 4
_cell_length_a 3.6140(7)
_cell_length_b 16.420(3)
_cell_length_c 6.773(3)
_cell_measurement_reflns_used 443
_cell_measurement_temperature 293
_cell_measurement_theta_max 19
_cell_measurement_theta_min 2
_cell_volume 401.9(2)
_computing_cell_refinement 'Apex2 (Bruker AXS, 2006)'
_computing_data_collection 'Apex2 (Bruker AXS, 2006)'
_computing_data_reduction 'SAINT (Siemens ,1995)'
_computing_molecular_graphics 'CAMERON (Watkin et al., 1996)'
_computing_publication_material 'CRYSTALS (Betteridge et al., 2003)'
_computing_structure_refinement 'CRYSTALS (Betteridge et al., 2003)'
_computing_structure_solution 'SIR92 (Altomare et al., 1994)'
_diffrn_ambient_pressure 1700000
_diffrn_ambient_temperature 293
_diffrn_measured_fraction_theta_full 0.415
_diffrn_measured_fraction_theta_max 0.377
_diffrn_measurement_device Area
_diffrn_measurement_device_type 'Bruker Kappa Apex2'
_diffrn_measurement_method \w
_diffrn_radiation_monochromator graphite
_diffrn_radiation_type 'Mo K\a'
_diffrn_radiation_wavelength 0.71073
_diffrn_reflns_av_R_equivalents 0.053
_diffrn_reflns_limit_h_max 4
_diffrn_reflns_limit_h_min -4
_diffrn_reflns_limit_k_max 17
_diffrn_reflns_limit_k_min -13
_diffrn_reflns_limit_l_max 3
_diffrn_reflns_limit_l_min -3
_diffrn_reflns_number 900
_diffrn_reflns_theta_full 17.399
_diffrn_reflns_theta_max 23.199
_diffrn_reflns_theta_min 4.966
_diffrn_standards_number 0
_exptl_absorpt_coefficient_mu 0.114
_exptl_absorpt_correction_T_max 0.99
_exptl_absorpt_correction_T_min 0.78
_exptl_absorpt_correction_type multi-scan
_exptl_absorpt_process_details 'SADABS (Siemens, 1996)'
_exptl_crystal_colour colourless
_exptl_crystal_density_diffrn 1.423
_exptl_crystal_density_method 'not measured'
_exptl_crystal_description plate
_exptl_crystal_F_000 184
_exptl_crystal_size_max 0.100
_exptl_crystal_size_mid 0.050
_exptl_crystal_size_min 0.050
_refine_diff_density_max 0.16
_refine_diff_density_min -0.15
_refine_ls_extinction_method None
_refine_ls_goodness_of_fit_ref 1.1640
_refine_ls_hydrogen_treatment constr
_refine_ls_matrix_type full
_refine_ls_number_parameters 56
_refine_ls_number_reflns 124
_refine_ls_number_restraints 52
_refine_ls_R_factor_all 0.1112
_refine_ls_R_factor_gt 0.0551
_refine_ls_shift/su_max 0.0000766
_refine_ls_shift/su_mean 0.0000245
_refine_ls_structure_factor_coef F
_refine_ls_weighting_details
;
 Method, part 1, Chebychev polynomial, (Watkin, 1994, Prince, 1982) 
 [weight] = 1.0/[A~0~*T~0~(x)+A~1~*T~1~(x) ... +A~n-1~]*T~n-1~(x)] 
 where A~i~ are the Chebychev coefficients listed below and x= Fcalc/Fmax 
 Method = Robust Weighting (Prince, 1982) 
 W = [weight] * [1-(deltaF/6*sigmaF)^2^]^2^ 
 A~i~ are: 
 0.725 0.473 0.507 
;
_refine_ls_weighting_scheme calc
_refine_ls_wR_factor_all 0.1434
_refine_ls_wR_factor_gt 0.0474
_refine_ls_wR_factor_ref 0.0474
_reflns_limit_h_max 4
_reflns_limit_h_min -3
_reflns_limit_k_max 17
_reflns_limit_k_min 0
_reflns_limit_l_max 3
_reflns_limit_l_min 0
_reflns_number_gt 123
_reflns_number_total 214
_reflns_threshold_expression I>2.0\s(I)
_oxford_diffrn_Wilson_B_factor 2.45
_oxford_diffrn_Wilson_scale 3.56
_oxford_refine_ls_r_factor_ref 0.0551
_oxford_refine_ls_scale 0.565(7)
_oxford_reflns_number_all 213
_oxford_reflns_threshold_expression_ref I>2.0\s(I)
_cod_data_source_file 1_SXD.cif
_cod_data_source_block 1_SXD
_cod_original_cell_volume 401.91(17)
_cod_original_sg_symbol_H-M 'P 1 21/n 1 '
_cod_database_code 1554038

loop_
_symmetry_equiv_pos_as_xyz
x,y,z
-x,-y,-z
-x+1/2,y+1/2,-z+1/2
x+1/2,-y+1/2,z+1/2

loop_
_atom_site_label
_atom_site_type_symbol
_atom_site_fract_x
_atom_site_fract_y
_atom_site_fract_z
_atom_site_U_iso_or_equiv
_atom_site_occupancy
_atom_site_adp_type
_atom_site_refinement_flags_posn
_atom_site_refinement_flags_adp
C1 C 0.2293(17) 0.5813(4) 0.169(2) 0.0496 1.0000 Uani D U
C2 C 0.3911(18) 0.6402(4) 0.308(2) 0.0400 1.0000 Uani D U
C4 C 0.394(2) 0.6172(4) 0.516(2) 0.0490 1.0000 Uani D U
C3 C 0.5131(16) 0.7127(3) 0.232(2) 0.0601 1.0000 Uani D U
O2 O 0.2325(12) 0.5986(3) -0.018(2) 0.0681 1.0000 Uani D U
O1 O 0.0873(12) 0.5165(2) 0.2289(17) 0.0675 1.0000 Uani D U
H43 H 0.5214 0.6576 0.5937 0.0810 1.0000 Uiso R .
H42 H 0.1441 0.6122 0.5624 0.0811 1.0000 Uiso R .
H41 H 0.5189 0.5659 0.5288 0.0810 1.0000 Uiso R .
H32 H 0.6174 0.7512 0.3165 0.0692 1.0000 Uiso R .
H31 H 0.4920 0.7229 0.0975 0.0690 1.0000 Uiso R .
H21 H 0.1417 0.5664 -0.0972 0.1020 1.0000 Uiso DR .

loop_
_atom_site_aniso_label
_atom_site_aniso_U_11
_atom_site_aniso_U_22
_atom_site_aniso_U_33
_atom_site_aniso_U_23
_atom_site_aniso_U_13
_atom_site_aniso_U_12
C1 0.049(5) 0.036(3) 0.063(16) -0.008(4) 0.004(7) 0.003(2)
C2 0.038(4) 0.027(3) 0.055(18) 0.003(5) -0.003(7) 0.009(2)
C4 0.048(4) 0.044(4) 0.055(17) 0.006(7) 0.002(9) 0.000(3)
C3 0.072(5) 0.041(2) 0.07(2) 0.011(5) 0.000(9) -0.010(2)
O2 0.087(4) 0.053(3) 0.064(17) -0.004(5) -0.020(7) -0.019(2)
O1 0.078(3) 0.039(2) 0.086(17) -0.003(4) 0.002(6) -0.0075(17)

loop_
_atom_type_symbol
_atom_type_scat_dispersion_real
_atom_type_scat_dispersion_imag
_atom_type_scat_Cromer_Mann_a1
_atom_type_scat_Cromer_Mann_b1
_atom_type_scat_Cromer_Mann_a2
_atom_type_scat_Cromer_Mann_b2
_atom_type_scat_Cromer_Mann_a3
_atom_type_scat_Cromer_Mann_b3
_atom_type_scat_Cromer_Mann_a4
_atom_type_scat_Cromer_Mann_b4
_atom_type_scat_Cromer_Mann_c
_atom_type_scat_source
C 0.0033 0.0016 2.3100 20.8439 1.0200 10.2075 1.5886 0.5687 0.8650 51.6512 0.2156 'International Tables Vol C 4.2.6.8 and 6.1.1.4'
H 0.0000 0.0000 0.4930 10.5109 0.3229 26.1257 0.1402 3.1424 0.0408 57.7998 0.0030 'International Tables Vol C 4.2.6.8 and 6.1.1.4'
O 0.0106 0.0060 3.0485 13.2771 2.2868 5.7011 1.5463 0.3239 0.8670 32.9089 0.2508 'International Tables Vol C 4.2.6.8 and 6.1.1.4'

loop_
_geom_angle_atom_site_label_1
_geom_angle_atom_site_label_2
_geom_angle_atom_site_label_3
_geom_angle
_geom_angle_publ_flag
C2 C1 O2 118.5(9) yes
C2 C1 O1 120.9(11) yes
O2 C1 O1 120.6(9) yes
C1 C2 C4 116.8(8) yes
C1 C2 C3 117.2(11) yes
C4 C2 C3 126.0(10) yes
C2 C4 H43 110.4 no
C2 C4 H42 109.6 no
H43 C4 H42 109.3 no
C2 C4 H41 108.3 no
H43 C4 H41 109.5 no
H42 C4 H41 109.8 no
C2 C3 H32 119.3 no
C2 C3 H31 120.0 no
H32 C3 H31 120.7 no
C1 O2 H21 119.4 no

loop_
_geom_bond_atom_site_label_1
_geom_bond_atom_site_label_2
_geom_bond_distance
_geom_bond_publ_flag
C1 C2 1.470(12) yes
C1 O2 1.300(12) yes
C1 O1 1.250(9) yes
C2 C4 1.458(14) yes
C2 C3 1.371(10) yes
C4 H43 0.961 no
C4 H42 0.961 no
C4 H41 0.960 no
C3 H32 0.929 no
C3 H31 0.931 no
O2 H21 0.819 no

loop_
_geom_hbond_atom_site_label_D
_geom_hbond_atom_site_label_H
_geom_hbond_atom_site_label_A
_geom_hbond_site_symmetry_A
_geom_hbond_angle_DHA
_geom_hbond_distance_DH
_geom_hbond_distance_HA
_geom_hbond_distance_DA
_geom_hbond_publ_flag
C4 H41 O1 2_666 141.5(3) 0.960 2.553 3.358(13) yes
O2 H21 O1 2_565 168.5(6) 0.819 1.824 2.631(13) yes

loop_
_oxford_twin_element_scale_factors
0.984(3)
0.016(3)
